data_7128554
loop_
_publ_author_name
'Xi, Jinhu'
'Wu, Xinjie'
'Huang, Mengmeng'
'Kim, Jung Keun'
'Zhang, Jianye'
'Li, Yabo'
'Wu, Yangjie'

_publ_section_title
;
 A visible-light-induced photocatalyst-free approach for C-3 dicarbonyl
 coumarin production.
;
_journal_issue 59
_journal_name_full 'Chemical communications (Cambridge, England)'
_journal_page_first 7308
_journal_page_last 7311
_journal_paper_doi 10.1039/d1cc02399c
_journal_volume 57
_journal_year 2021
_chemical_formula_moiety 'C24 H16 O4'
_chemical_formula_sum 'C24 H16 O4'
_chemical_formula_weight 368.37
_space_group_crystal_system monoclinic
_space_group_IT_number 14
_space_group_name_Hall '-P 2ybc'
_space_group_name_H-M_alt 'P 1 21/c 1'
_atom_sites_solution_hydrogens geom
_atom_sites_solution_primary direct
_audit_creation_date 2020-09-25
_audit_creation_method
;
Olex2 1.2
(compiled 2018.05.29 svn.r3508 for OlexSys, GUI svn.r5506)
;
_audit_update_record
;
2020-10-13 deposited with the CCDC.	2021-06-24 downloaded from the CCDC.
;
_cell_angle_alpha 90
_cell_angle_beta 97.418(10)
_cell_angle_gamma 90
_cell_formula_units_Z 8
_cell_length_a 19.224(2)
_cell_length_b 20.020(2)
_cell_length_c 10.0058(12)
_cell_measurement_reflns_used 2740
_cell_measurement_temperature 293(2)
_cell_measurement_theta_max 70.0140
_cell_measurement_theta_min 4.4200
_cell_volume 3818.6(7)
_computing_cell_refinement 'CrysAlisPro 1.171.40.53 (Rigaku OD, 2019)'
_computing_data_collection 'CrysAlisPro 1.171.40.53 (Rigaku OD, 2019)'
_computing_data_reduction 'CrysAlisPro 1.171.40.53 (Rigaku OD, 2019)'
_computing_molecular_graphics 'Olex2 (Dolomanov et al., 2009)'
_computing_publication_material 'Olex2 (Dolomanov et al., 2009)'
_computing_structure_refinement 'ShelXL (Sheldrick, 2015)'
_computing_structure_solution 'ShelXS (Sheldrick, 2008)'
_diffrn_ambient_temperature 293(2)
_diffrn_detector 'CCD plate'
_diffrn_detector_area_resol_mean 16.2312
_diffrn_detector_type Eos
_diffrn_measured_fraction_theta_full 0.994
_diffrn_measured_fraction_theta_max 0.994
_diffrn_measurement_details
;
List of Runs (angles in degrees, time in seconds):

  # Type    Start    End  Width  t~exp~   \w     \q     \k     \f   Frames
#--------------------------------------------------------------------------
  1  \w   -107.00 -69.00   1.00    4.50    --  -33.50 178.00 -60.00   38
  2  \w   -102.00 -16.00   1.00    4.50    --  -33.50 -57.00 -90.00   86
  3  \w    -45.00  33.00   1.00    4.50    --  -33.50  57.00  60.00   78
  4  \w     49.00  74.00   1.00    4.50    --   36.47 -99.00   0.00   25
  5  \w     -4.00  31.00   1.00    4.50    --   36.47 -99.00   0.00   35
  6  \w     48.00  74.00   1.00    4.50    --   36.47 -99.00-150.00   26
  7  \w     70.00 110.00   1.00    4.50    --   36.47 178.00-120.00   40
  8  \w    -20.00  10.00   1.00    4.50    --   36.47 -77.00-180.00   30
  9  \w     40.00  65.00   1.00    4.50    --   36.47 -77.00-180.00   25
 10  \w     48.00  97.00   1.00    4.50    --   36.47  57.00-150.00   49
 11  \w     23.00  51.00   1.00    4.50    --   36.47  37.00-180.00   28
 12  \w     42.00 123.00   1.00   10.50    --  108.00 -61.00 -90.00   81
 13  \w     92.00 175.00   1.00   10.50    --  108.00  61.00  30.00   83
 14  \w     93.00 125.00   1.00   10.50    --  108.00 -61.00  90.00   32
 15  \w     78.00 104.00   1.00   10.50    --  108.00 -94.00-180.00   26
 16  \w     96.00 176.00   1.00   10.50    --  108.00  61.00  60.00   80
 17  \w     38.00  66.00   1.00   10.50    --  108.00 -94.00-180.00   28
 18  \w     57.00 145.00   1.00   10.50    --  108.00 178.00-150.00   88
 19  \w     65.00 112.00   1.00   10.50    --  108.00-111.00   0.00   47
 20  \w    141.00 178.00   1.00   10.50    --  108.00  45.00 -60.00   37
 21  \w    100.00 127.00   1.00   10.50    --  108.00  45.00 -60.00   27
;
_diffrn_measurement_device 'four-circle diffractometer'
_diffrn_measurement_device_type 'Xcalibur, Eos, Gemini'
_diffrn_measurement_method '\w scans'
_diffrn_orient_matrix_type 'CrysAlisPro convention (1999,Acta A55,543-557)'
_diffrn_orient_matrix_UB_11 -0.0419725000
_diffrn_orient_matrix_UB_12 0.0648233000
_diffrn_orient_matrix_UB_13 0.0132696000
_diffrn_orient_matrix_UB_21 0.0648020000
_diffrn_orient_matrix_UB_22 0.0416723000
_diffrn_orient_matrix_UB_23 -0.0235184000
_diffrn_orient_matrix_UB_31 -0.0240016000
_diffrn_orient_matrix_UB_32 -0.0007717000
_diffrn_orient_matrix_UB_33 -0.1529027000
_diffrn_radiation_monochromator graphite
_diffrn_radiation_probe x-ray
_diffrn_radiation_type CuK\a
_diffrn_radiation_wavelength 1.54184
_diffrn_reflns_av_R_equivalents 0.0364
_diffrn_reflns_av_unetI/netI 0.0547
_diffrn_reflns_Laue_measured_fraction_full 0.994
_diffrn_reflns_Laue_measured_fraction_max 0.994
_diffrn_reflns_limit_h_max 22
_diffrn_reflns_limit_h_min -22
_diffrn_reflns_limit_k_max 20
_diffrn_reflns_limit_k_min -23
_diffrn_reflns_limit_l_max 8
_diffrn_reflns_limit_l_min -11
_diffrn_reflns_number 15425
_diffrn_reflns_point_group_measured_fraction_full 0.994
_diffrn_reflns_point_group_measured_fraction_max 0.994
_diffrn_reflns_theta_full 67.150
_diffrn_reflns_theta_max 67.150
_diffrn_reflns_theta_min 4.417
_diffrn_source 'fine-focus sealed X-ray tube'
_diffrn_source_type 'Enhance (Cu) X-ray Source'
_exptl_absorpt_coefficient_mu 0.709
_exptl_absorpt_correction_T_max 1.00000
_exptl_absorpt_correction_T_min 0.88835
_exptl_absorpt_correction_type multi-scan
_exptl_absorpt_process_details
;
CrysAlisPro 1.171.40.53 (Rigaku Oxford Diffraction, 2019)
Empirical absorption correction using spherical harmonics,
 implemented in SCALE3 ABSPACK scaling algorithm.
;
_exptl_crystal_colour yellow
_exptl_crystal_colour_primary yellow
_exptl_crystal_density_diffrn 1.281
_exptl_crystal_description plate
_exptl_crystal_F_000 1536
_exptl_crystal_size_max 0.18
_exptl_crystal_size_mid 0.14
_exptl_crystal_size_min 0.07
_refine_diff_density_max 0.200
_refine_diff_density_min -0.189
_refine_diff_density_rms 0.041
_refine_ls_extinction_coef 0.00162(15)
_refine_ls_extinction_expression Fc^*^=kFc[1+0.001xFc^2^\l^3^/sin(2\q)]^-1/4^
_refine_ls_extinction_method 'SHELXL-2014/7 (Sheldrick 2014'
_refine_ls_goodness_of_fit_ref 1.026
_refine_ls_hydrogen_treatment constr
_refine_ls_matrix_type full
_refine_ls_number_parameters 508
_refine_ls_number_reflns 6779
_refine_ls_number_restraints 0
_refine_ls_restrained_S_all 1.026
_refine_ls_R_factor_all 0.0895
_refine_ls_R_factor_gt 0.0565
_refine_ls_shift/su_max 0.000
_refine_ls_shift/su_mean 0.000
_refine_ls_structure_factor_coef Fsqd
_refine_ls_weighting_details 'w=1/[\s^2^(Fo^2^)+(0.0740P)^2^+0.0111P] where P=(Fo^2^+2Fc^2^)/3'
_refine_ls_weighting_scheme calc
_refine_ls_wR_factor_gt 0.1447
_refine_ls_wR_factor_ref 0.1779
_reflns_Friedel_coverage 0.000
_reflns_number_gt 4196
_reflns_number_total 6779
_reflns_threshold_expression 'I > 2\s(I)'
_cod_data_source_file d1cc02399c2.cif
_cod_data_source_block 202009191
_cod_depositor_comments 'Adding full bibliography for 7128552--7128554.cif.'
_cod_original_cell_volume 3818.6(8)
_cod_database_code 7128554
_shelx_shelxl_version_number 2014/7
_chemical_oxdiff_formula C30H30O2N2
_chemical_oxdiff_usercomment r
_shelx_space_group_comment
;
The symmetry employed for this shelxl refinement is uniquely defined
by the following loop, which should always be used as a source of
symmetry information in preference to the above space-group names.
They are only intended as comments.
;
_shelx_estimated_absorpt_t_max 0.952
_shelx_estimated_absorpt_t_min 0.883
_reflns_odcompleteness_completeness 99.76
_reflns_odcompleteness_iscentric 1
_reflns_odcompleteness_theta 66.97
_olex2_refinement_description
;
1. Fixed Uiso
 At 1.2 times of:
  All C(H) groups
 At 1.5 times of:
  All C(H,H,H) groups
2.a Aromatic/amide H refined with riding coordinates:
 C6(H6), C8(H8), C9(H9), C14(H14), C15(H15), C16(H16), C17(H17), C18(H18),
 C20(H20), C21(H21), C22(H22), C23(H23), C24(H24), C6'(H6'), C8'(H8'), C9'(H9'),
  C14'(H14'), C15'(H15'), C16'(H16'), C17'(H17'), C18'(H18'), C20'(H20'),
 C21'(H21'), C22'(H22'), C23'(H23'), C24'(H24')
2.b Idealised Me refined as rotating group:
 C10(H10A,H10B,H10C), C10'(H10D,H10E,H10F)
;
_olex2_submission_special_instructions 'No special instructions were received'
_oxdiff_exptl_absorpt_empirical_details
;
Empirical correction (ABSPACK) includes:
- Absorption correction using spherical harmonics
- Frame scaling
;
_oxdiff_exptl_absorpt_empirical_full_max 2.856
_oxdiff_exptl_absorpt_empirical_full_min 0.788

loop_
_space_group_symop_operation_xyz
'x, y, z'
'-x, y+1/2, -z+1/2'
'-x, -y, -z'
'x, -y-1/2, z-1/2'

loop_
_atom_site_label
_atom_site_type_symbol
_atom_site_fract_x
_atom_site_fract_y
_atom_site_fract_z
_atom_site_U_iso_or_equiv
_atom_site_adp_type
_atom_site_occupancy
_atom_site_site_symmetry_order
_atom_site_calc_flag
_atom_site_refinement_flags_posn
_atom_site_refinement_flags_adp
_atom_site_refinement_flags_occupancy
_atom_site_disorder_assembly
_atom_site_disorder_group
O1 O 0.17849(9) 0.61924(9) 0.8573(2) 0.0641(5) Uani 1 1 d . . . . .
O2 O 0.20413(10) 0.72642(10) 0.8669(3) 0.0839(7) Uani 1 1 d . . . . .
O3 O 0.01862(11) 0.79502(11) 0.7501(3) 0.0910(8) Uani 1 1 d . . . . .
O4 O 0.11081(16) 0.80552(13) 1.0435(2) 0.0993(9) Uani 1 1 d . . . . .
C1 C 0.15832(14) 0.68524(14) 0.8550(3) 0.0609(7) Uani 1 1 d . . . . .
C2 C 0.08356(14) 0.69954(14) 0.8350(3) 0.0556(7) Uani 1 1 d . . . . .
C3 C 0.03516(13) 0.64993(14) 0.8108(3) 0.0545(6) Uani 1 1 d . . . . .
C4 C 0.05863(14) 0.58127(13) 0.8105(3) 0.0575(7) Uani 1 1 d . . . . .
C5 C 0.13057(14) 0.56777(13) 0.8314(3) 0.0558(7) Uani 1 1 d . . . . .
C6 C 0.15740(15) 0.50430(14) 0.8265(3) 0.0620(7) Uani 1 1 d . . . . .
H6 H 0.2057 0.4977 0.8424 0.074 Uiso 1 1 calc R . . . .
C7 C 0.11359(17) 0.45044(15) 0.7985(3) 0.0699(8) Uani 1 1 d . . . . .
C8 C 0.04131(17) 0.46228(16) 0.7803(4) 0.0854(11) Uani 1 1 d . . . . .
H8 H 0.0106 0.4265 0.7630 0.102 Uiso 1 1 calc R . . . .
C9 C 0.01487(16) 0.52530(16) 0.7876(4) 0.0784(10) Uani 1 1 d . . . . .
H9 H -0.0335 0.5313 0.7770 0.094 Uiso 1 1 calc R . . . .
C10 C 0.14247(19) 0.38091(16) 0.7845(4) 0.0890(11) Uani 1 1 d . . . . .
H10A H 0.1461 0.3721 0.6914 0.134 Uiso 1 1 calc GR . . . .
H10B H 0.1116 0.3489 0.8172 0.134 Uiso 1 1 calc GR . . . .
H10C H 0.1881 0.3777 0.8361 0.134 Uiso 1 1 calc GR . . . .
C11 C 0.06652(14) 0.77159(15) 0.8263(3) 0.0622(7) Uani 1 1 d . . . . .
C12 C 0.10811(16) 0.81964(15) 0.9241(3) 0.0649(7) Uani 1 1 d . . . . .
C13 C 0.13647(14) 0.88219(14) 0.8749(3) 0.0594(7) Uani 1 1 d . . . . .
C14 C 0.15009(18) 0.93587(16) 0.9613(3) 0.0747(9) Uani 1 1 d . . . . .
H14 H 0.1400 0.9325 1.0494 0.090 Uiso 1 1 calc R . . . .
C15 C 0.1783(2) 0.99410(17) 0.9192(4) 0.0858(11) Uani 1 1 d . . . . .
H15 H 0.1872 1.0299 0.9782 0.103 Uiso 1 1 calc R . . . .
C16 C 0.1933(2) 0.99881(19) 0.7897(4) 0.0959(12) Uani 1 1 d . . . . .
H16 H 0.2117 1.0383 0.7600 0.115 Uiso 1 1 calc R . . . .
C17 C 0.1814(2) 0.9458(2) 0.7034(4) 0.1017(13) Uani 1 1 d . . . . .
H17 H 0.1930 0.9493 0.6163 0.122 Uiso 1 1 calc R . . . .
C18 C 0.15250(18) 0.88725(17) 0.7438(3) 0.0770(9) Uani 1 1 d . . . . .
H18 H 0.1439 0.8517 0.6842 0.092 Uiso 1 1 calc R . . . .
C19 C -0.04166(14) 0.66468(13) 0.7853(3) 0.0571(7) Uani 1 1 d . . . . .
C20 C -0.07697(15) 0.65689(16) 0.6574(3) 0.0698(8) Uani 1 1 d . . . . .
H20 H -0.0531 0.6418 0.5881 0.084 Uiso 1 1 calc R . . . .
C21 C -0.14785(16) 0.67152(16) 0.6316(3) 0.0746(9) Uani 1 1 d . . . . .
H21 H -0.1712 0.6667 0.5447 0.089 Uiso 1 1 calc R . . . .
C22 C -0.18362(16) 0.69290(16) 0.7326(4) 0.0765(9) Uani 1 1 d . . . . .
H22 H -0.2314 0.7020 0.7149 0.092 Uiso 1 1 calc R . . . .
C23 C -0.14937(17) 0.70092(18) 0.8599(4) 0.0852(10) Uani 1 1 d . . . . .
H23 H -0.1737 0.7158 0.9287 0.102 Uiso 1 1 calc R . . . .
C24 C -0.07799(16) 0.68680(17) 0.8868(3) 0.0732(9) Uani 1 1 d . . . . .
H24 H -0.0548 0.6923 0.9735 0.088 Uiso 1 1 calc R . . . .
O1' O 0.32804(10) 0.25693(9) 0.5685(2) 0.0719(6) Uani 1 1 d . . . . .
O2' O 0.30635(12) 0.36405(11) 0.5274(3) 0.0944(9) Uani 1 1 d . . . . .
O3' O 0.48311(10) 0.43597(10) 0.6757(2) 0.0787(7) Uani 1 1 d . . . . .
O4' O 0.33468(13) 0.44308(11) 0.8030(2) 0.0816(7) Uani 1 1 d . . . . .
C1' C 0.34464(15) 0.32332(14) 0.5867(3) 0.0679(8) Uani 1 1 d . . . . .
C2' C 0.40932(14) 0.33969(13) 0.6730(3) 0.0564(7) Uani 1 1 d . . . . .
C3' C 0.45137(13) 0.29162(13) 0.7364(3) 0.0525(6) Uani 1 1 d . . . . .
C4' C 0.43023(13) 0.22235(13) 0.7202(3) 0.0539(6) Uani 1 1 d . . . . .
C5' C 0.36910(14) 0.20706(14) 0.6330(3) 0.0587(7) Uani 1 1 d . . . . .
C6' C 0.34764(15) 0.14239(14) 0.6063(3) 0.0647(7) Uani 1 1 d . . . . .
H6' H 0.3076 0.1340 0.5458 0.078 Uiso 1 1 calc R . . . .
C7' C 0.38535(16) 0.08968(14) 0.6688(3) 0.0641(7) Uani 1 1 d . . . . .
C8' C 0.44514(16) 0.10369(14) 0.7597(3) 0.0653(8) Uani 1 1 d . . . . .
H8' H 0.4706 0.0687 0.8035 0.078 Uiso 1 1 calc R . . . .
C9' C 0.46682(15) 0.16814(14) 0.7853(3) 0.0628(7) Uani 1 1 d . . . . .
H9' H 0.5065 0.1762 0.8469 0.075 Uiso 1 1 calc R . . . .
C10' C 0.3638(2) 0.01809(15) 0.6364(4) 0.0886(11) Uani 1 1 d . . . . .
H10D H 0.4032 -0.0064 0.6120 0.133 Uiso 1 1 calc GR . . . .
H10E H 0.3265 0.0175 0.5627 0.133 Uiso 1 1 calc GR . . . .
H10F H 0.3479 -0.0022 0.7140 0.133 Uiso 1 1 calc GR . . . .
C11' C 0.42548(14) 0.41284(13) 0.6799(3) 0.0575(7) Uani 1 1 d . . . . .
C12' C 0.36616(14) 0.45937(14) 0.7090(3) 0.0579(7) Uani 1 1 d . . . . .
C13' C 0.35449(13) 0.52339(12) 0.6368(3) 0.0525(6) Uani 1 1 d . . . . .
C14' C 0.38119(17) 0.53498(14) 0.5162(3) 0.0664(8) Uani 1 1 d . . . . .
H14' H 0.4089 0.5029 0.4814 0.080 Uiso 1 1 calc R . . . .
C15' C 0.36643(18) 0.59418(15) 0.4484(3) 0.0738(9) Uani 1 1 d . . . . .
H15' H 0.3841 0.6018 0.3675 0.089 Uiso 1 1 calc R . . . .
C16' C 0.32587(17) 0.64229(14) 0.4990(3) 0.0702(8) Uani 1 1 d . . . . .
H16' H 0.3158 0.6819 0.4520 0.084 Uiso 1 1 calc R . . . .
C17' C 0.30038(16) 0.63160(14) 0.6194(3) 0.0696(8) Uani 1 1 d . . . . .
H17' H 0.2736 0.6643 0.6547 0.083 Uiso 1 1 calc R . . . .
C18' C 0.31443(14) 0.57251(13) 0.6876(3) 0.0608(7) Uani 1 1 d . . . . .
H18' H 0.2968 0.5654 0.7687 0.073 Uiso 1 1 calc R . . . .
C19' C 0.51818(13) 0.30826(12) 0.8231(3) 0.0519(6) Uani 1 1 d . . . . .
C20' C 0.58205(14) 0.28704(13) 0.7871(3) 0.0616(7) Uani 1 1 d . . . . .
H20' H 0.5833 0.2615 0.7098 0.074 Uiso 1 1 calc R . . . .
C21' C 0.64386(15) 0.30416(14) 0.8667(3) 0.0712(9) Uani 1 1 d . . . . .
H21' H 0.6867 0.2907 0.8419 0.085 Uiso 1 1 calc R . . . .
C22' C 0.64215(16) 0.34091(15) 0.9821(3) 0.0721(9) Uani 1 1 d . . . . .
H22' H 0.6838 0.3519 1.0356 0.087 Uiso 1 1 calc R . . . .
C23' C 0.57926(17) 0.36140(17) 1.0188(3) 0.0751(9) Uani 1 1 d . . . . .
H23' H 0.5784 0.3860 1.0974 0.090 Uiso 1 1 calc R . . . .
C24' C 0.51715(15) 0.34567(14) 0.9396(3) 0.0649(8) Uani 1 1 d . . . . .
H24' H 0.4747 0.3602 0.9643 0.078 Uiso 1 1 calc R . . . .

loop_
_atom_site_aniso_label
_atom_site_aniso_U_11
_atom_site_aniso_U_22
_atom_site_aniso_U_33
_atom_site_aniso_U_23
_atom_site_aniso_U_13
_atom_site_aniso_U_12
O1 0.0427(10) 0.0560(11) 0.0900(14) 0.0015(10) -0.0054(9) 0.0008(8)
O2 0.0465(11) 0.0640(13) 0.136(2) -0.0064(13) -0.0082(12) -0.0054(10)
O3 0.0642(14) 0.0622(13) 0.137(2) 0.0035(13) -0.0240(14) 0.0056(11)
O4 0.142(3) 0.0887(17) 0.0699(15) -0.0028(13) 0.0231(15) -0.0205(16)
C1 0.0453(15) 0.0579(16) 0.0754(18) 0.0018(14) -0.0076(13) 0.0010(12)
C2 0.0454(14) 0.0601(16) 0.0590(15) -0.0016(13) -0.0025(12) 0.0013(12)
C3 0.0456(14) 0.0632(16) 0.0526(14) 0.0004(12) -0.0017(11) 0.0003(12)
C4 0.0472(14) 0.0561(15) 0.0670(17) 0.0024(13) -0.0010(12) -0.0028(12)
C5 0.0472(14) 0.0577(15) 0.0601(16) 0.0041(12) -0.0027(12) -0.0031(12)
C6 0.0497(15) 0.0597(17) 0.0755(19) 0.0074(14) 0.0041(14) 0.0035(12)
C7 0.0710(19) 0.0566(17) 0.080(2) 0.0020(15) 0.0005(16) 0.0010(14)
C8 0.064(2) 0.0606(19) 0.127(3) 0.0004(19) -0.005(2) -0.0115(15)
C9 0.0486(16) 0.067(2) 0.116(3) -0.0001(18) -0.0033(17) -0.0037(14)
C10 0.085(2) 0.0599(19) 0.123(3) 0.0053(19) 0.014(2) 0.0035(17)
C11 0.0433(14) 0.0660(17) 0.0750(19) 0.0004(14) -0.0012(13) 0.0017(12)
C12 0.0647(18) 0.0656(18) 0.0637(18) -0.0047(14) 0.0060(14) 0.0003(14)
C13 0.0533(15) 0.0578(16) 0.0637(17) -0.0052(13) -0.0051(13) -0.0006(12)
C14 0.089(2) 0.0664(19) 0.0647(18) -0.0103(15) -0.0069(16) 0.0046(17)
C15 0.096(3) 0.0588(19) 0.095(3) -0.0065(18) -0.015(2) 0.0012(17)
C16 0.095(3) 0.071(2) 0.120(3) 0.011(2) 0.004(2) -0.013(2)
C17 0.120(3) 0.101(3) 0.087(3) 0.006(2) 0.022(2) -0.028(3)
C18 0.084(2) 0.079(2) 0.0669(19) -0.0082(16) 0.0033(16) -0.0141(18)
C19 0.0434(14) 0.0574(16) 0.0680(17) -0.0002(13) -0.0022(12) -0.0003(12)
C20 0.0516(16) 0.080(2) 0.0745(19) -0.0075(16) -0.0025(14) 0.0011(14)
C21 0.0583(18) 0.077(2) 0.082(2) 0.0012(17) -0.0152(16) -0.0019(16)
C22 0.0434(15) 0.076(2) 0.107(3) -0.0034(18) -0.0028(17) 0.0038(14)
C23 0.0556(18) 0.102(3) 0.099(3) -0.011(2) 0.0164(18) 0.0049(17)
C24 0.0536(17) 0.096(2) 0.0683(18) -0.0087(17) 0.0030(14) 0.0039(16)
O1' 0.0558(11) 0.0570(11) 0.0943(15) -0.0062(10) -0.0225(11) 0.0016(9)
O2' 0.0739(15) 0.0633(13) 0.131(2) 0.0036(13) -0.0450(15) 0.0082(11)
O3' 0.0480(11) 0.0554(12) 0.1297(19) 0.0134(12) 0.0006(12) 0.0016(9)
O4' 0.0863(16) 0.0756(15) 0.0856(15) 0.0194(12) 0.0212(13) 0.0127(12)
C1' 0.0521(16) 0.0573(17) 0.088(2) 0.0003(15) -0.0134(15) 0.0019(13)
C2' 0.0462(14) 0.0537(15) 0.0657(16) 0.0008(13) -0.0073(12) 0.0035(12)
C3' 0.0447(13) 0.0505(14) 0.0604(15) 0.0011(12) -0.0001(11) 0.0025(11)
C4' 0.0472(14) 0.0499(14) 0.0629(16) 0.0037(12) 0.0002(12) -0.0027(11)
C5' 0.0489(15) 0.0558(15) 0.0691(17) -0.0028(13) -0.0011(13) -0.0002(12)
C6' 0.0551(16) 0.0624(17) 0.0751(18) -0.0085(14) 0.0030(14) -0.0056(13)
C7' 0.0687(18) 0.0495(15) 0.0756(19) -0.0010(13) 0.0152(15) -0.0076(13)
C8' 0.0659(18) 0.0503(15) 0.079(2) 0.0114(14) 0.0089(15) 0.0004(13)
C9' 0.0598(16) 0.0562(16) 0.0693(18) 0.0055(13) -0.0033(14) 0.0009(13)
C10' 0.101(3) 0.0562(18) 0.107(3) -0.0043(18) 0.008(2) -0.0125(18)
C11' 0.0490(15) 0.0515(15) 0.0676(17) 0.0035(12) -0.0094(13) 0.0027(12)
C12' 0.0528(15) 0.0578(16) 0.0602(16) 0.0002(13) -0.0041(13) 0.0013(12)
C13' 0.0496(14) 0.0460(13) 0.0592(15) -0.0053(11) -0.0037(12) 0.0032(11)
C14' 0.077(2) 0.0572(17) 0.0641(17) -0.0005(14) 0.0074(15) 0.0172(15)
C15' 0.092(2) 0.0615(18) 0.0679(19) 0.0092(15) 0.0107(16) 0.0160(16)
C16' 0.073(2) 0.0495(16) 0.084(2) 0.0052(15) -0.0034(17) 0.0076(14)
C17' 0.0616(18) 0.0499(16) 0.098(2) -0.0079(15) 0.0143(16) 0.0070(13)
C18' 0.0542(16) 0.0513(15) 0.0773(19) -0.0063(13) 0.0098(14) -0.0006(12)
C19' 0.0450(14) 0.0449(13) 0.0630(16) 0.0071(11) -0.0042(12) -0.0009(10)
C20' 0.0510(15) 0.0481(14) 0.0831(19) 0.0024(13) -0.0009(14) 0.0066(12)
C21' 0.0443(15) 0.0573(17) 0.109(3) 0.0140(17) -0.0015(16) 0.0085(13)
C22' 0.0563(17) 0.0665(19) 0.086(2) 0.0096(16) -0.0193(16) -0.0044(14)
C23' 0.067(2) 0.081(2) 0.0728(19) -0.0023(16) -0.0103(16) -0.0111(16)
C24' 0.0530(16) 0.0659(17) 0.0728(19) 0.0014(15) -0.0036(14) -0.0035(13)

loop_
_atom_type_symbol
_atom_type_description
_atom_type_scat_dispersion_real
_atom_type_scat_dispersion_imag
_atom_type_scat_source
C C 0.0181 0.0091 'International Tables Vol C Tables 4.2.6.8 and 6.1.1.4'
H H 0.0000 0.0000 'International Tables Vol C Tables 4.2.6.8 and 6.1.1.4'
O O 0.0492 0.0322 'International Tables Vol C Tables 4.2.6.8 and 6.1.1.4'

loop_
_geom_angle_atom_site_label_1
_geom_angle_atom_site_label_2
_geom_angle_atom_site_label_3
_geom_angle
_geom_angle_site_symmetry_1
_geom_angle_site_symmetry_3
_geom_angle_publ_flag
C1 O1 C5 122.2(2) . . ?
O1 C1 C2 117.6(2) . . ?
O2 C1 O1 117.1(2) . . ?
O2 C1 C2 125.3(3) . . ?
C1 C2 C11 114.0(2) . . ?
C3 C2 C1 121.4(3) . . ?
C3 C2 C11 124.1(2) . . ?
C2 C3 C4 119.2(2) . . ?
C2 C3 C19 121.6(2) . . ?
C4 C3 C19 119.2(2) . . ?
C5 C4 C3 119.1(2) . . ?
C5 C4 C9 115.5(3) . . ?
C9 C4 C3 125.4(3) . . ?
O1 C5 C4 120.4(2) . . ?
C6 C5 O1 116.8(2) . . ?
C6 C5 C4 122.8(2) . . ?
C5 C6 H6 119.7 . . ?
C5 C6 C7 120.6(3) . . ?
C7 C6 H6 119.7 . . ?
C6 C7 C8 117.8(3) . . ?
C6 C7 C10 121.2(3) . . ?
C8 C7 C10 121.0(3) . . ?
C7 C8 H8 119.3 . . ?
C9 C8 C7 121.3(3) . . ?
C9 C8 H8 119.3 . . ?
C4 C9 H9 119.1 . . ?
C8 C9 C4 121.8(3) . . ?
C8 C9 H9 119.1 . . ?
C7 C10 H10A 109.5 . . ?
C7 C10 H10B 109.5 . . ?
C7 C10 H10C 109.5 . . ?
H10A C10 H10B 109.5 . . ?
H10A C10 H10C 109.5 . . ?
H10B C10 H10C 109.5 . . ?
O3 C11 C2 124.0(3) . . ?
O3 C11 C12 116.9(3) . . ?
C2 C11 C12 119.0(2) . . ?
O4 C12 C11 115.7(3) . . ?
O4 C12 C13 123.4(3) . . ?
C13 C12 C11 120.5(3) . . ?
C14 C13 C12 120.0(3) . . ?
C14 C13 C18 119.1(3) . . ?
C18 C13 C12 120.9(3) . . ?
C13 C14 H14 119.4 . . ?
C15 C14 C13 121.2(3) . . ?
C15 C14 H14 119.4 . . ?
C14 C15 H15 120.4 . . ?
C16 C15 C14 119.3(3) . . ?
C16 C15 H15 120.4 . . ?
C15 C16 H16 119.8 . . ?
C15 C16 C17 120.4(4) . . ?
C17 C16 H16 119.8 . . ?
C16 C17 H17 119.5 . . ?
C16 C17 C18 121.0(4) . . ?
C18 C17 H17 119.5 . . ?
C13 C18 H18 120.5 . . ?
C17 C18 C13 119.0(3) . . ?
C17 C18 H18 120.5 . . ?
C20 C19 C3 119.5(3) . . ?
C24 C19 C3 121.4(2) . . ?
C24 C19 C20 119.0(3) . . ?
C19 C20 H20 119.9 . . ?
C19 C20 C21 120.2(3) . . ?
C21 C20 H20 119.9 . . ?
C20 C21 H21 119.8 . . ?
C22 C21 C20 120.4(3) . . ?
C22 C21 H21 119.8 . . ?
C21 C22 H22 120.0 . . ?
C21 C22 C23 120.0(3) . . ?
C23 C22 H22 120.0 . . ?
C22 C23 H23 120.0 . . ?
C22 C23 C24 120.0(3) . . ?
C24 C23 H23 120.0 . . ?
C19 C24 C23 120.2(3) . . ?
C19 C24 H24 119.9 . . ?
C23 C24 H24 119.9 . . ?
C1' O1' C5' 121.9(2) . . ?
O1' C1' C2' 117.6(2) . . ?
O2' C1' O1' 118.3(2) . . ?
O2' C1' C2' 124.1(3) . . ?
C1' C2' C11' 113.8(2) . . ?
C3' C2' C1' 121.9(2) . . ?
C3' C2' C11' 124.3(2) . . ?
C2' C3' C4' 118.9(2) . . ?
C2' C3' C19' 121.9(2) . . ?
C4' C3' C19' 119.2(2) . . ?
C5' C4' C3' 118.6(2) . . ?
C5' C4' C9' 116.6(2) . . ?
C9' C4' C3' 124.8(2) . . ?
O1' C5' C4' 121.0(2) . . ?
C6' C5' O1' 116.8(2) . . ?
C6' C5' C4' 122.2(3) . . ?
C5' C6' H6' 119.9 . . ?
C5' C6' C7' 120.3(3) . . ?
C7' C6' H6' 119.9 . . ?
C6' C7' C8' 118.7(3) . . ?
C6' C7' C10' 120.8(3) . . ?
C8' C7' C10' 120.5(3) . . ?
C7' C8' H8' 119.5 . . ?
C9' C8' C7' 121.0(3) . . ?
C9' C8' H8' 119.5 . . ?
C4' C9' H9' 119.4 . . ?
C8' C9' C4' 121.2(3) . . ?
C8' C9' H9' 119.4 . . ?
C7' C10' H10D 109.5 . . ?
C7' C10' H10E 109.5 . . ?
C7' C10' H10F 109.5 . . ?
H10D C10' H10E 109.5 . . ?
H10D C10' H10F 109.5 . . ?
H10E C10' H10F 109.5 . . ?
O3' C11' C2' 124.0(3) . . ?
O3' C11' C12' 118.9(2) . . ?
C2' C11' C12' 116.7(2) . . ?
O4' C12' C11' 116.0(3) . . ?
O4' C12' C13' 123.2(3) . . ?
C13' C12' C11' 120.4(3) . . ?
C14' C13' C12' 121.4(3) . . ?
C18' C13' C12' 119.6(3) . . ?
C18' C13' C14' 119.0(3) . . ?
C13' C14' H14' 120.2 . . ?
C15' C14' C13' 119.7(3) . . ?
C15' C14' H14' 120.2 . . ?
C14' C15' H15' 119.6 . . ?
C16' C15' C14' 120.8(3) . . ?
C16' C15' H15' 119.6 . . ?
C15' C16' H16' 120.1 . . ?
C17' C16' C15' 119.8(3) . . ?
C17' C16' H16' 120.1 . . ?
C16' C17' H17' 120.0 . . ?
C16' C17' C18' 120.0(3) . . ?
C18' C17' H17' 120.0 . . ?
C13' C18' H18' 119.6 . . ?
C17' C18' C13' 120.8(3) . . ?
C17' C18' H18' 119.6 . . ?
C20' C19' C3' 120.3(3) . . ?
C24' C19' C3' 120.3(3) . . ?
C24' C19' C20' 119.4(2) . . ?
C19' C20' H20' 120.1 . . ?
C21' C20' C19' 119.7(3) . . ?
C21' C20' H20' 120.1 . . ?
C20' C21' H21' 119.9 . . ?
C22' C21' C20' 120.3(3) . . ?
C22' C21' H21' 119.9 . . ?
C21' C22' H22' 119.9 . . ?
C23' C22' C21' 120.2(3) . . ?
C23' C22' H22' 119.9 . . ?
C22' C23' H23' 119.8 . . ?
C22' C23' C24' 120.3(3) . . ?
C24' C23' H23' 119.8 . . ?
C19' C24' H24' 120.0 . . ?
C23' C24' C19' 120.0(3) . . ?
C23' C24' H24' 120.0 . . ?

loop_
_geom_bond_atom_site_label_1
_geom_bond_atom_site_label_2
_geom_bond_distance
_geom_bond_site_symmetry_2
_geom_bond_publ_flag
O1 C1 1.376(3) . ?
O1 C5 1.384(3) . ?
O2 C1 1.201(3) . ?
O3 C11 1.212(3) . ?
O4 C12 1.222(3) . ?
C1 C2 1.454(4) . ?
C2 C3 1.361(4) . ?
C2 C11 1.479(4) . ?
C3 C4 1.447(4) . ?
C3 C19 1.495(4) . ?
C4 C5 1.398(4) . ?
C4 C9 1.402(4) . ?
C5 C6 1.375(4) . ?
C6 H6 0.9300 . ?
C6 C7 1.375(4) . ?
C7 C8 1.398(4) . ?
C7 C10 1.512(4) . ?
C8 H8 0.9300 . ?
C8 C9 1.366(4) . ?
C9 H9 0.9300 . ?
C10 H10A 0.9600 . ?
C10 H10B 0.9600 . ?
C10 H10C 0.9600 . ?
C11 C12 1.523(4) . ?
C12 C13 1.475(4) . ?
C13 C14 1.382(4) . ?
C13 C18 1.390(4) . ?
C14 H14 0.9300 . ?
C14 C15 1.375(5) . ?
C15 H15 0.9300 . ?
C15 C16 1.367(5) . ?
C16 H16 0.9300 . ?
C16 C17 1.368(5) . ?
C17 H17 0.9300 . ?
C17 C18 1.380(5) . ?
C18 H18 0.9300 . ?
C19 C20 1.379(4) . ?
C19 C24 1.378(4) . ?
C20 H20 0.9300 . ?
C20 C21 1.385(4) . ?
C21 H21 0.9300 . ?
C21 C22 1.363(5) . ?
C22 H22 0.9300 . ?
C22 C23 1.365(4) . ?
C23 H23 0.9300 . ?
C23 C24 1.393(4) . ?
C24 H24 0.9300 . ?
O1' C1' 1.373(3) . ?
O1' C5' 1.380(3) . ?
O2' C1' 1.203(3) . ?
O3' C11' 1.206(3) . ?
O4' C12' 1.227(3) . ?
C1' C2' 1.456(3) . ?
C2' C3' 1.360(3) . ?
C2' C11' 1.497(4) . ?
C3' C4' 1.448(3) . ?
C3' C19' 1.492(3) . ?
C4' C5' 1.404(3) . ?
C4' C9' 1.407(4) . ?
C5' C6' 1.375(4) . ?
C6' H6' 0.9300 . ?
C6' C7' 1.383(4) . ?
C7' C8' 1.399(4) . ?
C7' C10' 1.516(4) . ?
C8' H8' 0.9300 . ?
C8' C9' 1.370(4) . ?
C9' H9' 0.9300 . ?
C10' H10D 0.9600 . ?
C10' H10E 0.9600 . ?
C10' H10F 0.9600 . ?
C11' C12' 1.529(4) . ?
C12' C13' 1.474(4) . ?
C13' C14' 1.391(4) . ?
C13' C18' 1.385(4) . ?
C14' H14' 0.9300 . ?
C14' C15' 1.377(4) . ?
C15' H15' 0.9300 . ?
C15' C16' 1.376(4) . ?
C16' H16' 0.9300 . ?
C16' C17' 1.374(4) . ?
C17' H17' 0.9300 . ?
C17' C18' 1.375(4) . ?
C18' H18' 0.9300 . ?
C19' C20' 1.390(4) . ?
C19' C24' 1.388(4) . ?
C20' H20' 0.9300 . ?
C20' C21' 1.385(4) . ?
C21' H21' 0.9300 . ?
C21' C22' 1.373(5) . ?
C22' H22' 0.9300 . ?
C22' C23' 1.371(5) . ?
C23' H23' 0.9300 . ?
C23' C24' 1.382(4) . ?
C24' H24' 0.9300 . ?

loop_
_geom_torsion_atom_site_label_1
_geom_torsion_atom_site_label_2
_geom_torsion_atom_site_label_3
_geom_torsion_atom_site_label_4
_geom_torsion
_geom_torsion_site_symmetry_1
_geom_torsion_site_symmetry_2
_geom_torsion_site_symmetry_3
_geom_torsion_site_symmetry_4
_geom_torsion_publ_flag
O1 C1 C2 C3 -4.1(4) . . . . ?
O1 C1 C2 C11 -176.8(2) . . . . ?
O1 C5 C6 C7 -178.6(3) . . . . ?
O2 C1 C2 C3 174.3(3) . . . . ?
O2 C1 C2 C11 1.6(5) . . . . ?
O3 C11 C12 O4 123.3(4) . . . . ?
O3 C11 C12 C13 -50.8(4) . . . . ?
O4 C12 C13 C14 -18.0(5) . . . . ?
O4 C12 C13 C18 159.4(3) . . . . ?
C1 O1 C5 C4 -4.3(4) . . . . ?
C1 O1 C5 C6 175.2(3) . . . . ?
C1 C2 C3 C4 2.6(4) . . . . ?
C1 C2 C3 C19 -177.8(3) . . . . ?
C1 C2 C11 O3 141.5(3) . . . . ?
C1 C2 C11 C12 -42.5(4) . . . . ?
C2 C3 C4 C5 -1.8(4) . . . . ?
C2 C3 C4 C9 179.8(3) . . . . ?
C2 C3 C19 C20 108.3(3) . . . . ?
C2 C3 C19 C24 -70.8(4) . . . . ?
C2 C11 C12 O4 -53.0(4) . . . . ?
C2 C11 C12 C13 132.9(3) . . . . ?
C3 C2 C11 O3 -31.0(5) . . . . ?
C3 C2 C11 C12 145.0(3) . . . . ?
C3 C4 C5 O1 2.6(4) . . . . ?
C3 C4 C5 C6 -176.9(3) . . . . ?
C3 C4 C9 C8 175.7(3) . . . . ?
C3 C19 C20 C21 -178.8(3) . . . . ?
C3 C19 C24 C23 179.2(3) . . . . ?
C4 C3 C19 C20 -72.1(4) . . . . ?
C4 C3 C19 C24 108.8(3) . . . . ?
C4 C5 C6 C7 0.9(5) . . . . ?
C5 O1 C1 O2 -173.6(3) . . . . ?
C5 O1 C1 C2 4.9(4) . . . . ?
C5 C4 C9 C8 -2.8(5) . . . . ?
C5 C6 C7 C8 -2.4(5) . . . . ?
C5 C6 C7 C10 176.3(3) . . . . ?
C6 C7 C8 C9 1.2(6) . . . . ?
C7 C8 C9 C4 1.4(6) . . . . ?
C9 C4 C5 O1 -178.9(3) . . . . ?
C9 C4 C5 C6 1.6(4) . . . . ?
C10 C7 C8 C9 -177.4(4) . . . . ?
C11 C2 C3 C4 174.5(3) . . . . ?
C11 C2 C3 C19 -5.8(4) . . . . ?
C11 C12 C13 C14 155.7(3) . . . . ?
C11 C12 C13 C18 -26.9(4) . . . . ?
C12 C13 C14 C15 178.2(3) . . . . ?
C12 C13 C18 C17 -177.6(3) . . . . ?
C13 C14 C15 C16 -0.1(5) . . . . ?
C14 C13 C18 C17 -0.2(5) . . . . ?
C14 C15 C16 C17 -1.1(6) . . . . ?
C15 C16 C17 C18 1.7(7) . . . . ?
C16 C17 C18 C13 -1.0(6) . . . . ?
C18 C13 C14 C15 0.7(5) . . . . ?
C19 C3 C4 C5 178.6(3) . . . . ?
C19 C3 C4 C9 0.2(5) . . . . ?
C19 C20 C21 C22 -0.9(5) . . . . ?
C20 C19 C24 C23 0.1(5) . . . . ?
C20 C21 C22 C23 0.9(5) . . . . ?
C21 C22 C23 C24 -0.5(6) . . . . ?
C22 C23 C24 C19 0.0(6) . . . . ?
C24 C19 C20 C21 0.4(5) . . . . ?
O1' C1' C2' C3' -1.6(5) . . . . ?
O1' C1' C2' C11' 176.2(3) . . . . ?
O1' C5' C6' C7' -178.9(3) . . . . ?
O2' C1' C2' C3' -179.0(3) . . . . ?
O2' C1' C2' C11' -1.2(5) . . . . ?
O3' C11' C12' O4' -126.1(3) . . . . ?
O3' C11' C12' C13' 47.1(4) . . . . ?
O4' C12' C13' C14' -168.0(3) . . . . ?
O4' C12' C13' C18' 10.1(4) . . . . ?
C1' O1' C5' C4' -0.4(5) . . . . ?
C1' O1' C5' C6' -179.5(3) . . . . ?
C1' C2' C3' C4' -1.5(5) . . . . ?
C1' C2' C3' C19' 179.1(3) . . . . ?
C1' C2' C11' O3' -137.3(3) . . . . ?
C1' C2' C11' C12' 49.4(4) . . . . ?
C2' C3' C4' C5' 3.7(4) . . . . ?
C2' C3' C4' C9' -176.6(3) . . . . ?
C2' C3' C19' C20' -115.9(3) . . . . ?
C2' C3' C19' C24' 63.4(4) . . . . ?
C2' C11' C12' O4' 47.6(3) . . . . ?
C2' C11' C12' C13' -139.2(2) . . . . ?
C3' C2' C11' O3' 40.5(5) . . . . ?
C3' C2' C11' C12' -132.9(3) . . . . ?
C3' C4' C5' O1' -2.9(4) . . . . ?
C3' C4' C5' C6' 176.3(3) . . . . ?
C3' C4' C9' C8' -176.9(3) . . . . ?
C3' C19' C20' C21' 178.5(2) . . . . ?
C3' C19' C24' C23' -179.4(3) . . . . ?
C4' C3' C19' C20' 64.7(4) . . . . ?
C4' C3' C19' C24' -116.0(3) . . . . ?
C4' C5' C6' C7' 2.0(5) . . . . ?
C5' O1' C1' O2' -179.8(3) . . . . ?
C5' O1' C1' C2' 2.6(5) . . . . ?
C5' C4' C9' C8' 2.8(5) . . . . ?
C5' C6' C7' C8' 0.3(5) . . . . ?
C5' C6' C7' C10' -177.8(3) . . . . ?
C6' C7' C8' C9' -0.9(5) . . . . ?
C7' C8' C9' C4' -0.7(5) . . . . ?
C9' C4' C5' O1' 177.5(3) . . . . ?
C9' C4' C5' C6' -3.4(5) . . . . ?
C10' C7' C8' C9' 177.1(3) . . . . ?
C11' C2' C3' C4' -179.2(3) . . . . ?
C11' C2' C3' C19' 1.4(5) . . . . ?
C11' C12' C13' C14' 19.3(4) . . . . ?
C11' C12' C13' C18' -162.6(2) . . . . ?
C12' C13' C14' C15' 176.9(3) . . . . ?
C12' C13' C18' C17' -177.3(2) . . . . ?
C13' C14' C15' C16' 0.4(5) . . . . ?
C14' C13' C18' C17' 0.8(4) . . . . ?
C14' C15' C16' C17' 0.7(5) . . . . ?
C15' C16' C17' C18' -1.1(5) . . . . ?
C16' C17' C18' C13' 0.4(4) . . . . ?
C18' C13' C14' C15' -1.2(4) . . . . ?
C19' C3' C4' C5' -176.8(3) . . . . ?
C19' C3' C4' C9' 2.8(4) . . . . ?
C19' C20' C21' C22' 1.2(4) . . . . ?
C20' C19' C24' C23' -0.1(4) . . . . ?
C20' C21' C22' C23' -0.6(5) . . . . ?
C21' C22' C23' C24' -0.4(5) . . . . ?
C22' C23' C24' C19' 0.8(5) . . . . ?
C24' C19' C20' C21' -0.8(4) . . . . ?
